data_2003379
loop_
_publ_author_name
'Blake, A. J.'
'Parsons, S.'
'Downs, A. J.'
'Limberg, C.'

_publ_section_title
;
 Bis(triphenylphosphine)iminium Tetrachlorooxomolybdenum(V) at 150 K
;
_journal_issue 4
_journal_name_full 'Acta Crystallographica Section C'
_journal_page_first 571
_journal_page_last 573
_journal_paper_doi 10.1107/S0108270194011303
_journal_volume 51
_journal_year 1995
_chemical_formula_analytical
;
Found: C 54.26, H 4.02, Cl 18.10, Mo 11.95, N 1.69%, Calc: C
53.95, H 4.91, Cl 17.7, Mo 11.97, N 1.75 %.
;
_chemical_formula_moiety '[C36 H30 N P2]^+^[Cl4 Mo O]^-^'
_chemical_formula_sum 'C36 H30 Cl4 Mo N O P2'
_chemical_formula_weight 792.29
_chemical_melting_point 439.15
_chemical_name_systematic
;
Bis(triphenylphosphine)iminium Tetrachloro-oxo-molybdenum(V)
;
_space_group_IT_number 33
_symmetry_cell_setting orthorhombic
_symmetry_space_group_name_Hall 'P 2c -2n'
_symmetry_space_group_name_H-M 'P n a 21'
_audit_creation_method SHELXL
_cell_angle_alpha 90.00
_cell_angle_beta 90.00
_cell_angle_gamma 90.00
_cell_formula_units_Z 4
_cell_length_a 21.470(6)
_cell_length_b 16.765(2)
_cell_length_c 9.6155(14)
_cell_measurement_reflns_used 44
_cell_measurement_temperature 150.0(2)
_cell_measurement_theta_max 16
_cell_measurement_theta_min 15
_cell_volume 3461.0(12)
_computing_cell_refinement 'DIF4 (Stoe & Cie, 1990a)'
_computing_data_collection 'DIF4 (Stoe & Cie, 1990a)'
_computing_data_reduction 'REDU4 (Stoe & Cie, 1990b)'
_computing_molecular_graphics 'CAMERON (Pearce & Watkin, 1993)'
_computing_structure_refinement 'SHELXL93 (Sheldrick, 1993)'
_computing_structure_solution
;
SIR92 (Altomare, Cascarano, Giacovazzo & Guagliardi, 1993)
;
_diffrn_ambient_temperature 150.0(2)
_diffrn_measurement_device 'Stoe Stadi-4 four-circle'
_diffrn_measurement_method
;
\w-\q scans with on-line profile analysis (Clegg, 1981)
;
_diffrn_radiation_monochromator graphite
_diffrn_radiation_source 'fine-focus sealed tube'
_diffrn_radiation_type MoK\a
_diffrn_radiation_wavelength 0.71073
_diffrn_reflns_av_R_equivalents 0.0306
_diffrn_reflns_av_sigmaI/netI 0.0425
_diffrn_reflns_limit_h_max 23
_diffrn_reflns_limit_h_min -1
_diffrn_reflns_limit_k_max 1
_diffrn_reflns_limit_k_min -18
_diffrn_reflns_limit_l_max 10
_diffrn_reflns_limit_l_min -1
_diffrn_reflns_number 3137
_diffrn_reflns_theta_max 22.52
_diffrn_reflns_theta_min 2.61
_diffrn_standards_decay_% 'not significant'
_diffrn_standards_interval_time 60
_diffrn_standards_number 3
_exptl_absorpt_coefficient_mu 0.811
_exptl_absorpt_correction_T_max 0.621
_exptl_absorpt_correction_T_min 0.547
_exptl_absorpt_correction_type
;
\y scans (North, Phillips & Mathews, 1968)
;
_exptl_crystal_colour Green
_exptl_crystal_density_diffrn 1.521
_exptl_crystal_description Lath
_exptl_crystal_F_000 1604
_exptl_crystal_size_max 0.80
_exptl_crystal_size_mid 0.31
_exptl_crystal_size_min 0.19
_refine_diff_density_max 0.487
_refine_diff_density_min -0.607
_refine_ls_abs_structure_details 'Flack H D (1983), Acta Cryst. A39, 876-881'
_refine_ls_abs_structure_Flack -0.06(7)
_refine_ls_extinction_coef 0.00059(13)
_refine_ls_extinction_method SHELXL93
_refine_ls_goodness_of_fit_all 1.082
_refine_ls_goodness_of_fit_obs 1.049
_refine_ls_matrix_type full
_refine_ls_number_parameters 407
_refine_ls_number_reflns 2739
_refine_ls_number_restraints 1
_refine_ls_restrained_S_all 1.088
_refine_ls_restrained_S_obs 1.049
_refine_ls_R_factor_all 0.0546
_refine_ls_R_factor_obs 0.0422
_refine_ls_shift/esd_max -0.001
_refine_ls_shift/esd_mean 0.000
_refine_ls_structure_factor_coef Fsqd
_refine_ls_weighting_details 'w = 1/[\s^2^(F~o~^2^) + 16.8557P] where P = (F~o~^2^ + 2F~c~^2^)/3'
_refine_ls_weighting_scheme calc
_refine_ls_wR_factor_all 0.0872
_refine_ls_wR_factor_obs 0.0780
_reflns_number_observed 2416
_reflns_number_total 2743
_reflns_observed_criterion >4sigma(F)
_cod_data_source_file mu1151.cif
_cod_data_source_block moocl4
_cod_depositor_comments
;
The following automatic conversions were performed:

'_chemical_melting_point' value '166\%' was changed to '439.15' - it
was converted from degrees Celsius(C) to
Kelvins(K).

'_symmetry_cell_setting' value 'Orthorhombic' changed to
'orthorhombic' according to
/home/saulius/struct/CIF-dictionaries/cif_core.dic dictionary named
'cif_core.dic' version 2.4.1 from 2010-06-29.

'_geom_bond_publ_flag'
value 'Y' changed to 'y' according to
/home/saulius/struct/CIF-dictionaries/cif_core.dic dictionary named
'cif_core.dic' version 2.4.1 from 2010-06-29 (5
times).

'_geom_angle_publ_flag' value 'Y' changed to 'y' according
to /home/saulius/struct/CIF-dictionaries/cif_core.dic dictionary
named 'cif_core.dic' version 2.4.1 from 2010-06-29 (10 times).

Automatic conversion script
Id: cif_fix_values 1715 2011-07-08 13:25:40Z adriana 

The following automatic conversions were performed:

'_refine_ls_weighting_scheme' value ' calc w = 1/[\s^2^(F~o~^2^) +
16.8557P] where P = (F~o~^2^ + 2F~c~^2^)/3' was changed to 'calc'.
New tag '_refine_ls_weighting_details' was created. The value of the
new tag was set to 'w = 1/[\s^2^(F~o~^2^) + 16.8557P] where P =
(F~o~^2^ + 2F~c~^2^)/3'.

Automatic conversion script
Id: cif_fix_values 3143 2015-03-26 13:38:13Z robertas 
;
_cod_database_code 2003379

loop_
_symmetry_equiv_pos_as_xyz
'x, y, z'
'-x+1/2, y+1/2, z+1/2'
'x+1/2, -y+1/2, z'
'-x, -y, z+1/2'

loop_
_atom_site_aniso_label
_atom_site_aniso_U_11
_atom_site_aniso_U_12
_atom_site_aniso_U_13
_atom_site_aniso_U_22
_atom_site_aniso_U_23
_atom_site_aniso_U_33
Mo 0.0223(4) -0.0009(4) -0.0007(5) 0.0248(4) -0.0028(6) 0.0334(5)
O 0.035(3) -0.009(3) -0.004(5) 0.026(3) -0.007(5) 0.071(6)
Cl1 0.049(2) 0.0017(13) -0.015(2) 0.049(2) 0.007(2) 0.047(2)
Cl2 0.0359(14) 0.0083(13) 0.006(2) 0.045(2) -0.007(2) 0.067(2)
Cl3 0.0411(14) 0.0006(13) -0.0047(13) 0.044(2) -0.0020(15) 0.030(2)
Cl4 0.0340(14) 0.0081(12) 0.0026(14) 0.048(2) -0.009(2) 0.041(2)
N 0.034(5) 0.003(4) 0.001(4) 0.018(4) -0.001(4) 0.020(5)
P1 0.0164(11) 0.0007(10) -0.0007(11) 0.0223(14) 0.0012(13) 0.0178(14)
P2 0.0200(12) 0.0010(10) -0.0015(13) 0.0279(13) 0.0024(13) 0.0182(13)
C1 0.022(5) -0.001(4) 0.006(5) 0.022(5) 0.005(5) 0.017(5)
C2 0.019(5) 0.004(4) 0.001(5) 0.022(5) -0.003(5) 0.035(7)
C3 0.024(5) -0.010(5) 0.004(5) 0.037(6) -0.003(6) 0.032(7)
C4 0.023(5) 0.006(5) 0.006(5) 0.049(7) -0.010(6) 0.024(6)
C5 0.029(5) 0.008(4) -0.003(5) 0.027(6) -0.022(5) 0.031(6)
C6 0.021(5) 0.001(4) -0.002(5) 0.024(5) 0.001(5) 0.026(6)
C7 0.017(5) -0.004(4) 0.004(5) 0.024(5) 0.001(5) 0.021(6)
C8 0.022(5) -0.002(5) 0.000(5) 0.039(6) 0.000(5) 0.027(6)
C9 0.025(5) -0.003(4) 0.002(5) 0.032(6) -0.005(6) 0.029(6)
C10 0.019(5) -0.003(4) 0.007(5) 0.023(6) -0.010(6) 0.045(7)
C11 0.021(5) -0.002(5) 0.007(5) 0.028(6) 0.002(5) 0.037(7)
C12 0.021(5) -0.005(5) 0.004(5) 0.040(6) 0.000(6) 0.030(6)
C13 0.026(5) -0.007(4) 0.004(6) 0.030(5) 0.008(6) 0.019(6)
C14 0.026(5) -0.003(4) -0.009(5) 0.023(5) -0.011(5) 0.025(6)
C15 0.031(6) 0.006(4) -0.005(5) 0.023(5) -0.009(5) 0.028(7)
C16 0.050(7) 0.003(6) 0.000(6) 0.040(7) -0.011(6) 0.017(6)
C17 0.020(5) -0.003(5) 0.019(5) 0.037(6) 0.005(6) 0.034(7)
C18 0.026(5) -0.004(4) 0.008(4) 0.033(5) -0.002(4) 0.015(5)
C19 0.028(5) -0.001(4) -0.008(5) 0.019(5) 0.002(5) 0.017(5)
C20 0.024(5) -0.002(5) -0.004(5) 0.035(5) -0.002(5) 0.022(6)
C21 0.022(5) 0.002(5) 0.002(5) 0.043(6) 0.001(6) 0.040(8)
C22 0.037(6) -0.012(5) 0.005(6) 0.052(7) 0.014(6) 0.036(8)
C23 0.043(6) -0.009(5) -0.002(6) 0.020(5) 0.004(6) 0.054(9)
C24 0.027(5) -0.006(4) -0.013(5) 0.021(5) 0.004(5) 0.036(6)
C25 0.022(5) -0.003(4) 0.012(5) 0.020(5) 0.006(5) 0.021(6)
C26 0.027(5) -0.005(4) 0.007(5) 0.018(5) -0.002(5) 0.035(8)
C27 0.040(6) -0.011(5) -0.005(6) 0.019(5) 0.001(6) 0.039(7)
C28 0.046(6) -0.012(5) 0.010(6) 0.040(7) -0.016(6) 0.035(7)
C29 0.029(5) 0.012(5) 0.019(6) 0.050(7) -0.008(7) 0.041(9)
C30 0.021(5) 0.002(5) -0.006(5) 0.035(6) 0.004(6) 0.040(7)
C31 0.019(5) 0.002(4) 0.007(5) 0.025(5) -0.007(5) 0.034(6)
C32 0.023(5) -0.001(4) -0.003(6) 0.039(5) 0.010(6) 0.035(7)
C33 0.023(5) 0.008(5) -0.007(5) 0.056(7) 0.000(6) 0.032(6)
C34 0.017(5) 0.012(5) -0.003(5) 0.049(7) -0.015(6) 0.043(8)
C35 0.030(5) -0.004(4) 0.000(5) 0.024(5) 0.000(5) 0.042(7)
C36 0.017(5) 0.006(4) 0.001(5) 0.041(6) 0.009(6) 0.028(6)

loop_
_atom_site_label
_atom_site_occupancy
_atom_site_fract_x
_atom_site_fract_y
_atom_site_fract_z
_atom_site_U_iso_or_equiv
_atom_site_thermal_displace_type
_atom_site_calc_flag
_atom_site_refinement_flags
_atom_site_type_symbol
Mo 1 0.32011(3) 0.88378(5) 0.75802(10) 0.0268(2) Uani d . Mo
O 1 0.2755(3) 0.8043(4) 0.7710(10) 0.044(2) Uani d . O
Cl1 1 0.29822(13) 0.9470(2) 0.5466(4) 0.0485(8) Uani d . Cl
Cl2 1 0.25780(12) 0.9821(2) 0.8632(4) 0.0493(8) Uani d . Cl
Cl3 1 0.38362(11) 0.8934(2) 0.9531(3) 0.0384(7) Uani d . Cl
Cl4 1 0.40793(11) 0.8305(2) 0.6450(3) 0.0409(7) Uani d . Cl
N 1 0.0690(3) 0.8135(4) 1.0281(9) 0.024(2) Uani d . N
P1 1 0.04379(10) 0.87878(14) 0.9243(3) 0.0188(6) Uani d . P
P2 1 0.10041(10) 0.72870(15) 1.0434(3) 0.0221(6) Uani d . P
C1 1 -0.0386(4) 0.8890(5) 0.9480(10) 0.021(2) Uani d . C
C2 1 -0.0747(4) 0.8207(5) 0.9599(11) 0.026(2) Uani d . C
H2 1 -0.0566(4) 0.7696(5) 0.9465(11) 0.031 Uiso calc R H
C3 1 -0.1377(4) 0.8277(6) 0.9917(11) 0.031(3) Uani d . C
H3 1 -0.1623(4) 0.7809(6) 1.0014(11) 0.037 Uiso calc R H
C4 1 -0.1651(4) 0.9008(6) 1.0092(11) 0.032(3) Uani d . C
H4 1 -0.2081(4) 0.9046(6) 1.0311(11) 0.038 Uiso calc R H
C5 1 -0.1298(4) 0.9687(6) 0.9949(11) 0.029(3) Uani d . C
H5 1 -0.1487(4) 1.0196(6) 1.0056(11) 0.035 Uiso calc R H
C6 1 -0.0669(4) 0.9635(5) 0.9653(11) 0.024(2) Uani d . C
H6 1 -0.0428(4) 1.0108(5) 0.9565(11) 0.028 Uiso calc R H
C7 1 0.0795(4) 0.9733(5) 0.9599(10) 0.021(2) Uani d . C
C8 1 0.1033(4) 0.9872(6) 1.0935(11) 0.029(3) Uani d . C
H8 1 0.1006(4) 0.9473(6) 1.1633(11) 0.035 Uiso calc R H
C9 1 0.1308(4) 1.0605(6) 1.1219(12) 0.028(2) Uani d . C
H9 1 0.1476(4) 1.0708(6) 1.2115(12) 0.034 Uiso calc R H
C10 1 0.1337(4) 1.1185(6) 1.0201(12) 0.029(3) Uani d . C
H10 1 0.1522(4) 1.1686(6) 1.0406(12) 0.035 Uiso calc R H
C11 1 0.1102(4) 1.1046(6) 0.8895(11) 0.029(2) Uani d . C
H11 1 0.1125(4) 1.1448(6) 0.8201(11) 0.034 Uiso calc R H
C12 1 0.0830(4) 1.0317(6) 0.8594(11) 0.031(3) Uani d . C
H12 1 0.0668(4) 1.0219(6) 0.7691(11) 0.037 Uiso calc R H
C13 1 0.0611(4) 0.8551(5) 0.7448(12) 0.025(2) Uani d . C
C14 1 0.0140(4) 0.8375(5) 0.6520(11) 0.025(2) Uani d . C
H14 1 -0.0285(4) 0.8426(5) 0.6778(11) 0.030 Uiso calc R H
C15 1 0.0309(4) 0.8116(5) 0.5183(11) 0.027(3) Uani d . C
H15 1 -0.0007(4) 0.7979(5) 0.4532(11) 0.033 Uiso calc R H
C16 1 0.0914(5) 0.8060(6) 0.4809(12) 0.036(3) Uani d . C
H16 1 0.1020(5) 0.7896(6) 0.3893(12) 0.043 Uiso calc R H
C17 1 0.1385(4) 0.8239(6) 0.5752(11) 0.030(3) Uani d . C
H17 1 0.1809(4) 0.8185(6) 0.5487(11) 0.036 Uiso calc R H
C18 1 0.1234(4) 0.8497(6) 0.7080(10) 0.025(2) Uani d . C
H18 1 0.1552(4) 0.8633(6) 0.7726(10) 0.029 Uiso calc R H
C19 1 0.0492(4) 0.6651(5) 1.1388(11) 0.021(2) Uani d . C
C20 1 0.0005(4) 0.6971(6) 1.2127(10) 0.027(2) Uani d . C
H20 1 -0.0063(4) 0.7531(6) 1.2102(10) 0.033 Uiso calc R H
C21 1 -0.0386(4) 0.6497(6) 1.2901(12) 0.035(3) Uani d . C
H21 1 -0.0732(4) 0.6726(6) 1.3369(12) 0.042 Uiso calc R H
C22 1 -0.0276(5) 0.5687(7) 1.2997(12) 0.042(3) Uani d . C
H22 1 -0.0536(5) 0.5360(7) 1.3560(12) 0.050 Uiso calc R H
C23 1 0.0213(4) 0.5357(5) 1.2269(13) 0.039(3) Uani d . C
H23 1 0.0289(4) 0.4800(5) 1.2335(13) 0.047 Uiso calc R H
C24 1 0.0595(4) 0.5821(5) 1.1448(12) 0.028(2) Uani d . C
H24 1 0.0924(4) 0.5585(5) 1.0929(12) 0.034 Uiso calc R H
C25 1 0.1192(4) 0.6778(5) 0.8821(11) 0.021(2) Uani d . C
C26 1 0.0708(4) 0.6572(5) 0.7913(11) 0.027(3) Uani d . C
H26 1 0.0288(4) 0.6692(5) 0.8151(11) 0.032 Uiso calc R H
C27 1 0.0841(5) 0.6198(5) 0.6681(12) 0.033(3) Uani d . C
H27 1 0.0514(5) 0.6067(5) 0.6055(12) 0.039 Uiso calc R H
C28 1 0.1443(5) 0.6012(6) 0.6354(13) 0.040(3) Uani d . C
H28 1 0.1532(5) 0.5755(6) 0.5496(13) 0.048 Uiso calc R H
C29 1 0.1921(4) 0.6192(6) 0.7249(12) 0.040(3) Uani d . C
H29 1 0.2336(4) 0.6044(6) 0.7023(12) 0.048 Uiso calc R H
C30 1 0.1798(5) 0.6592(6) 0.8485(12) 0.032(3) Uani d . C
H30 1 0.2129(5) 0.6735(6) 0.9093(12) 0.038 Uiso calc R H
C31 1 0.1706(4) 0.7421(5) 1.1409(11) 0.026(2) Uani d . C
C32 1 0.1904(4) 0.6840(6) 1.2373(12) 0.032(3) Uani d . C
H32 1 0.1690(4) 0.6348(6) 1.2472(12) 0.038 Uiso calc R H
C33 1 0.2422(4) 0.7015(7) 1.3168(11) 0.037(3) Uani d . C
H33 1 0.2559(4) 0.6633(7) 1.3832(11) 0.044 Uiso calc R H
C34 1 0.2749(4) 0.7719(6) 1.3040(12) 0.037(3) Uani d . C
H34 1 0.3099(4) 0.7825(6) 1.3616(12) 0.044 Uiso calc R H
C35 1 0.2560(4) 0.8259(6) 1.2077(12) 0.032(3) Uani d . C
H35 1 0.2789(4) 0.8739(6) 1.1964(12) 0.038 Uiso calc R H
C36 1 0.2041(4) 0.8124(6) 1.1254(11) 0.029(2) Uani d . C
H36 1 0.1916(4) 0.8509(6) 1.0587(11) 0.034 Uiso calc R H

loop_
_atom_type_symbol
_atom_type_description
_atom_type_scat_source
_atom_type_scat_dispersion_real
_atom_type_scat_dispersion_imag
C C 'International Tables Vol C Tables 4.2.6.8 and 6.1.1.4' 0.0033 0.001
H H 'International Tables Vol C Tables 4.2.6.8 and 6.1.1.4' 0.0000 0.000
Cl Cl 'International Tables Vol C Tables 4.2.6.8 and 6.1.1.4' 0.1484 0.1
Mo Mo 'International Tables Vol C Tables 4.2.6.8 and 6.1.1.4' -1.6832 0.
N N 'International Tables Vol C Tables 4.2.6.8 and 6.1.1.4' 0.0061 0.003
O O 'International Tables Vol C Tables 4.2.6.8 and 6.1.1.4' 0.0106 0.006
P P 'International Tables Vol C Tables 4.2.6.8 and 6.1.1.4' 0.1023 0.094

loop_
_geom_angle_atom_site_label_1
_geom_angle_atom_site_label_2
_geom_angle_atom_site_label_3
_geom_angle
_geom_angle_publ_flag
O Mo Cl1 108.4(3) y
O Mo Cl2 101.8(3) y
O Mo Cl3 109.6(3) y
O Mo Cl4 101.2(3) y
Cl1 Mo Cl2 86.67(12) y
Cl1 Mo Cl3 141.94(10) y
Cl1 Mo Cl4 86.08(11) y
Cl2 Mo Cl3 86.45(11) y
Cl2 Mo Cl4 157.06(10) y
Cl3 Mo Cl4 85.93(11) y
P1 N P2 146.1(6) ?
N P1 C1 108.9(4) ?
N P1 C7 110.2(4) ?
C1 P1 C7 108.3(4) ?
N P1 C13 112.4(4) ?
C1 P1 C13 110.2(4) ?
C7 P1 C13 106.7(4) ?
N P2 C19 108.8(4) ?
N P2 C31 107.2(4) ?
C19 P2 C31 108.9(5) ?
N P2 C25 116.0(5) ?
C19 P2 C25 107.2(4) ?
C31 P2 C25 108.6(4) ?
C2 C1 C6 119.0(8) ?
C2 C1 P1 118.9(7) ?
C6 C1 P1 122.0(7) ?
C1 C2 C3 119.5(9) ?
C4 C3 C2 121.2(9) ?
C3 C4 C5 119.5(9) ?
C4 C5 C6 120.4(9) ?
C5 C6 C1 120.4(9) ?
C12 C7 C8 120.3(9) ?
C12 C7 P1 121.1(8) ?
C8 C7 P1 118.5(8) ?
C9 C8 C7 118.8(10) ?
C10 C9 C8 120.1(10) ?
C11 C10 C9 120.8(9) ?
C10 C11 C12 119.8(10) ?
C7 C12 C11 120.2(10) ?
C14 C13 C18 121.8(10) ?
C14 C13 P1 120.8(7) ?
C18 C13 P1 117.2(8) ?
C13 C14 C15 117.9(9) ?
C16 C15 C14 120.9(10) ?
C15 C16 C17 120.7(10) ?
C18 C17 C16 119.9(9) ?
C17 C18 C13 118.7(10) ?
C20 C19 C24 119.0(9) ?
C20 C19 P2 120.1(7) ?
C24 C19 P2 120.9(7) ?
C19 C20 C21 121.2(9) ?
C20 C21 C22 120.0(9) ?
C23 C22 C21 119.3(10) ?
C22 C23 C24 121.2(9) ?
C23 C24 C19 119.1(10) ?
C30 C25 C26 120.0(9) ?
C30 C25 P2 121.1(8) ?
C26 C25 P2 118.9(7) ?
C27 C26 C25 119.7(9) ?
C28 C27 C26 120.0(10) ?
C27 C28 C29 120.9(11) ?
C28 C29 C30 120.0(9) ?
C25 C30 C29 119.3(10) ?
C36 C31 C32 120.0(9) ?
C36 C31 P2 119.2(8) ?
C32 C31 P2 120.8(7) ?
C33 C32 C31 117.4(9) ?
C34 C33 C32 122.8(10) ?
C35 C34 C33 118.7(9) ?
C34 C35 C36 121.5(9) ?
C35 C36 C31 119.6(9) ?

loop_
_geom_bond_atom_site_label_1
_geom_bond_atom_site_label_2
_geom_bond_distance
_geom_bond_publ_flag
Mo O 1.646(6) y
Mo Cl1 2.340(3) y
Mo Cl2 2.351(3) y
Mo Cl3 2.324(3) y
Mo Cl4 2.353(3) y
N P1 1.577(8) ?
N P2 1.581(7) ?
P1 C1 1.792(8) ?
P1 C7 1.794(9) ?
P1 C13 1.809(11) ?
P2 C19 1.785(9) ?
P2 C31 1.789(10) ?
P2 C25 1.816(10) ?
C1 C2 1.387(12) ?
C1 C6 1.399(12) ?
C2 C3 1.393(12) ?
C3 C4 1.370(13) ?
C4 C5 1.374(13) ?
C5 C6 1.382(12) ?
C7 C12 1.378(13) ?
C7 C8 1.401(14) ?
C8 C9 1.391(13) ?
C9 C10 1.381(14) ?
C10 C11 1.373(14) ?
C11 C12 1.384(13) ?
C13 C14 1.382(13) ?
C13 C18 1.387(12) ?
C14 C15 1.404(14) ?
C15 C16 1.353(14) ?
C16 C17 1.390(14) ?
C17 C18 1.386(14) ?
C19 C20 1.374(12) ?
C19 C24 1.409(12) ?
C20 C21 1.375(13) ?
C21 C22 1.382(14) ?
C22 C23 1.379(14) ?
C23 C24 1.379(13) ?
C25 C30 1.376(13) ?
C25 C26 1.401(13) ?
C26 C27 1.371(14) ?
C27 C28 1.368(13) ?
C28 C29 1.372(15) ?
C29 C30 1.390(15) ?
C31 C36 1.388(13) ?
C31 C32 1.411(14) ?
C32 C33 1.381(13) ?
C33 C34 1.379(14) ?
C34 C35 1.356(14) ?
C35 C36 1.384(13) ?

loop_
_geom_torsion_atom_site_label_1
_geom_torsion_atom_site_label_2
_geom_torsion_atom_site_label_3
_geom_torsion_atom_site_label_4
_geom_torsion
P2 N P1 C1 115.4(9)
P2 N P1 C7 -126.0(9)
P2 N P1 C13 -7.1(10)
P1 N P2 C19 -119.6(9)
P1 N P2 C31 122.7(9)
P1 N P2 C25 1.3(11)
N P1 C1 C2 -44.6(10)
C7 P1 C1 C2 -164.4(8)
C13 P1 C1 C2 79.2(9)
N P1 C1 C6 130.6(8)
C7 P1 C1 C6 10.7(10)
C13 P1 C1 C6 -105.7(9)
C6 C1 C2 C3 -1.4(15)
P1 C1 C2 C3 173.9(8)
C1 C2 C3 C4 1.1(17)
C2 C3 C4 C5 0.1(17)
C3 C4 C5 C6 -1.0(16)
C4 C5 C6 C1 0.6(16)
C2 C1 C6 C5 0.6(15)
P1 C1 C6 C5 -174.6(8)
N P1 C7 C12 157.1(7)
C1 P1 C7 C12 -83.9(8)
C13 P1 C7 C12 34.8(8)
N P1 C7 C8 -23.8(9)
C1 P1 C7 C8 95.3(8)
C13 P1 C7 C8 -146.1(7)
C12 C7 C8 C9 -0.5(13)
P1 C7 C8 C9 -179.7(7)
C7 C8 C9 C10 0.8(13)
C8 C9 C10 C11 -0.6(14)
C9 C10 C11 C12 0.2(14)
C8 C7 C12 C11 0.1(14)
P1 C7 C12 C11 179.3(6)
C10 C11 C12 C7 0.1(13)
N P1 C13 C14 113.5(8)
C1 P1 C13 C14 -8.3(9)
C7 P1 C13 C14 -125.6(8)
N P1 C13 C18 -61.7(8)
C1 P1 C13 C18 176.5(7)
C7 P1 C13 C18 59.2(8)
C18 C13 C14 C15 1.4(14)
P1 C13 C14 C15 -173.5(7)
C13 C14 C15 C16 -1.4(15)
C14 C15 C16 C17 1.5(16)
C15 C16 C17 C18 -1.5(16)
C16 C17 C18 C13 1.5(15)
C14 C13 C18 C17 -1.5(14)
P1 C13 C18 C17 173.6(7)
N P2 C19 C20 -15.3(9)
C31 P2 C19 C20 101.2(8)
C25 P2 C19 C20 -141.5(8)
N P2 C19 C24 167.5(8)
C31 P2 C19 C24 -76.0(9)
C25 P2 C19 C24 41.4(9)
C24 C19 C20 C21 -1.0(14)
P2 C19 C20 C21 -178.2(8)
C19 C20 C21 C22 2.9(16)
C20 C21 C22 C23 -2.4(17)
C21 C22 C23 C24 0.0(17)
C22 C23 C24 C19 1.9(16)
C20 C19 C24 C23 -1.4(15)
P2 C19 C24 C23 175.8(8)
N P2 C25 C30 117.8(8)
C19 P2 C25 C30 -120.5(8)
C31 P2 C25 C30 -2.9(9)
N P2 C25 C26 -62.4(8)
C19 P2 C25 C26 59.3(8)
C31 P2 C25 C26 176.9(7)
C30 C25 C26 C27 -1.1(14)
P2 C25 C26 C27 179.1(7)
C25 C26 C27 C28 1.3(14)
C26 C27 C28 C29 0.3(16)
C27 C28 C29 C30 -2.1(16)
C26 C25 C30 C29 -0.6(14)
P2 C25 C30 C29 179.1(8)
C28 C29 C30 C25 2.2(15)
N P2 C31 C36 -33.5(9)
C19 P2 C31 C36 -151.1(8)
C25 P2 C31 C36 92.5(8)
N P2 C31 C32 143.5(8)
C19 P2 C31 C32 26.0(9)
C25 P2 C31 C32 -90.5(9)
C36 C31 C32 C33 2.2(15)
P2 C31 C32 C33 -174.8(8)
C31 C32 C33 C34 -0.8(16)
C32 C33 C34 C35 -1.2(16)
C33 C34 C35 C36 1.7(15)
C34 C35 C36 C31 -0.2(15)
C32 C31 C36 C35 -1.8(15)
P2 C31 C36 C35 175.3(7)
